data_7229474
loop_
_publ_author_name
'Li, Guijun'
'Xu, Xiaoliang'
'Tian, Hongchang'
'Liu, Xiaotong'
'Chen, Wen'
'Yang, Xiaodong'
'Zhang, Hongbin'

_publ_section_title
;
 Asymmetric synthesis of \d-amino acid derivatives via diastereoselective
 vinylogous Mannich reactions between N-tert-butanesulfinyl imines and
 dioxinone-derived lithium dienolate
;
_journal_issue 80
_journal_name_full 'RSC Advances'
_journal_page_first 50822
_journal_paper_doi 10.1039/C7RA10529K
_journal_volume 7
_journal_year 2017
_chemical_absolute_configuration ad
_chemical_formula_sum 'C26 H29 Br N2 O5 S'
_chemical_formula_weight 561.48
_chemical_name_systematic
;
 ?
;
_space_group_crystal_system orthorhombic
_space_group_IT_number 19
_space_group_name_Hall 'P 2ac 2ab'
_space_group_name_H-M_alt 'P 21 21 21'
_symmetry_space_group_name_Hall 'P 2ac 2ab'
_symmetry_space_group_name_H-M 'P 21 21 21'
_atom_sites_solution_hydrogens geom
_audit_creation_method SHELXL-2014
_audit_update_record
;
2017-09-09 deposited with the CCDC.
2017-10-26 downloaded from the CCDC.
;
_cell_angle_alpha 90
_cell_angle_beta 90
_cell_angle_gamma 90
_cell_formula_units_Z 4
_cell_length_a 10.0662(14)
_cell_length_b 15.170(2)
_cell_length_c 17.178(2)
_cell_measurement_reflns_used 3340
_cell_measurement_temperature 293(2)
_cell_measurement_theta_max 21.0663
_cell_measurement_theta_min 2.3451
_cell_volume 2623.2(6)
_computing_cell_refinement 'Bruker SMART'
_computing_data_collection 'Bruker SMART'
_computing_data_reduction 'Bruker SAINT'
_computing_molecular_graphics 'SHELXL-2014 (Sheldrick, 2014)'
_computing_publication_material 'SHELXL-2014 (Sheldrick, 2014)'
_computing_structure_refinement 'SHELXL-2014 (Sheldrick, 2014)'
_computing_structure_solution 'SHELXL-2014 (Sheldrick, 2014)'
_diffrn_ambient_temperature 293(2)
_diffrn_measured_fraction_theta_full 0.968
_diffrn_measured_fraction_theta_max 0.997
_diffrn_measurement_device_type 'CCD area detector'
_diffrn_measurement_method 'phi and omega scans'
_diffrn_radiation_type MoK\a
_diffrn_radiation_wavelength 0.71073
_diffrn_reflns_av_R_equivalents 0.0437
_diffrn_reflns_av_unetI/netI 0.0645
_diffrn_reflns_Laue_measured_fraction_full 0.968
_diffrn_reflns_Laue_measured_fraction_max 0.997
_diffrn_reflns_limit_h_max 11
_diffrn_reflns_limit_h_min -11
_diffrn_reflns_limit_k_max 17
_diffrn_reflns_limit_k_min -18
_diffrn_reflns_limit_l_max 20
_diffrn_reflns_limit_l_min -19
_diffrn_reflns_number 14738
_diffrn_reflns_point_group_measured_fraction_full 0.968
_diffrn_reflns_point_group_measured_fraction_max 0.998
_diffrn_reflns_theta_full 25.242
_diffrn_reflns_theta_max 24.999
_diffrn_reflns_theta_min 1.791
_diffrn_source 'sealed tube'
_exptl_absorpt_coefficient_mu 1.685
_exptl_absorpt_correction_T_max 0.641
_exptl_absorpt_correction_T_min 0.552
_exptl_absorpt_correction_type multi-scan
_exptl_absorpt_process_details sadabs
_exptl_crystal_colour COLOURLESS
_exptl_crystal_density_diffrn 1.422
_exptl_crystal_description BLOCK
_exptl_crystal_F_000 1160
_exptl_crystal_size_max 0.400
_exptl_crystal_size_mid 0.310
_exptl_crystal_size_min 0.290
_refine_diff_density_max 0.280
_refine_diff_density_min -0.265
_refine_diff_density_rms 0.047
_refine_ls_abs_structure_details
;
 Refined as an inversion twin.
;
_refine_ls_abs_structure_Flack 0.018(11)
_refine_ls_extinction_method none
_refine_ls_goodness_of_fit_ref 0.985
_refine_ls_hydrogen_treatment constr
_refine_ls_matrix_type full
_refine_ls_number_parameters 322
_refine_ls_number_reflns 4588
_refine_ls_number_restraints 0
_refine_ls_restrained_S_all 0.985
_refine_ls_R_factor_all 0.0544
_refine_ls_R_factor_gt 0.0347
_refine_ls_shift/su_max 0.001
_refine_ls_shift/su_mean 0.000
_refine_ls_structure_factor_coef Fsqd
_refine_ls_weighting_details 'w=1/[\s^2^(Fo^2^)+(0.0113P)^2^] where P=(Fo^2^+2Fc^2^)/3'
_refine_ls_weighting_scheme calc
_refine_ls_wR_factor_gt 0.0662
_refine_ls_wR_factor_ref 0.0716
_reflns_Friedel_coverage 0.763
_reflns_Friedel_fraction_full 0.967
_reflns_Friedel_fraction_max 0.999
_reflns_number_gt 3552
_reflns_number_total 4588
_reflns_threshold_expression 'I > 2\s(I)'
_cod_data_source_file c7ra10529k2.cif
_cod_data_source_block 1_CCDC1
_cod_database_code 7229474
_shelx_space_group_comment
;
The symmetry employed for this shelxl refinement is uniquely defined
by the following loop, which should always be used as a source of
symmetry information in preference to the above space-group names.
They are only intended as comments.
;
_shelx_estimated_absorpt_t_min 0.552
_shelx_estimated_absorpt_t_max 0.641
_shelxl_version_number 2014-3

loop_
_space_group_symop_operation_xyz
'x, y, z'
'-x+1/2, -y, z+1/2'
'x+1/2, -y+1/2, -z'
'-x, y+1/2, -z+1/2'

loop_
_atom_site_label
_atom_site_type_symbol
_atom_site_fract_x
_atom_site_fract_y
_atom_site_fract_z
_atom_site_U_iso_or_equiv
_atom_site_adp_type
_atom_site_occupancy
_atom_site_site_symmetry_order
_atom_site_calc_flag
_atom_site_refinement_flags_posn
_atom_site_refinement_flags_adp
Br1 Br 1.00658(5) 0.10776(3) 0.96178(3) 0.05948(17) Uani 1 1 d . .
S1 S 0.76076(11) 0.07912(7) 0.76224(7) 0.0437(3) Uani 1 1 d . .
O1 O 0.8242(3) 0.42701(19) 0.88630(18) 0.0457(8) Uani 1 1 d . .
O2 O 1.0214(3) 0.49752(18) 0.92782(17) 0.0467(7) Uani 1 1 d . .
O3 O 1.1669(3) 0.4280(2) 1.0016(2) 0.0658(10) Uani 1 1 d . .
O4 O 0.6610(3) 0.3064(2) 0.74928(19) 0.0533(9) Uani 1 1 d . .
O5 O 0.8595(3) 0.0112(2) 0.7841(2) 0.0647(11) Uani 1 1 d . .
N1 N 0.8876(3) 0.3115(2) 0.7340(2) 0.0383(9) Uani 1 1 d . .
N2 N 0.7312(3) 0.1455(2) 0.8385(2) 0.0383(9) Uani 1 1 d . .
H2 H 0.6746 0.1324 0.8742 0.046 Uiso 1 1 calc R U
C1 C 0.8089(4) 0.2278(3) 0.8400(3) 0.0345(10) Uani 1 1 d . .
C2 C 0.9584(4) 0.2198(2) 0.8320(2) 0.0324(10) Uani 1 1 d . .
C3 C 0.9982(4) 0.2731(2) 0.7700(2) 0.0342(9) Uani 1 1 d . .
C4 C 0.7720(4) 0.2851(3) 0.7688(3) 0.0384(11) Uani 1 1 d . .
C5 C 1.0550(4) 0.1777(3) 0.8744(3) 0.0400(11) Uani 1 1 d . .
C6 C 1.1876(5) 0.1875(3) 0.8558(3) 0.0513(14) Uani 1 1 d . .
H6 H 1.2521 0.1576 0.8841 0.062 Uiso 1 1 calc R U
C7 C 1.2241(5) 0.2415(3) 0.7953(3) 0.0542(14) Uani 1 1 d . .
H7 H 1.3138 0.2488 0.7841 0.065 Uiso 1 1 calc R U
C8 C 1.1315(4) 0.2853(3) 0.7507(3) 0.0466(13) Uani 1 1 d . .
H8 H 1.1567 0.3214 0.7095 0.056 Uiso 1 1 calc R U
C9 C 0.8952(5) 0.3739(3) 0.6696(3) 0.0457(11) Uani 1 1 d . .
H9A H 0.9573 0.4204 0.6830 0.055 Uiso 1 1 calc R U
H9B H 0.8086 0.4007 0.6621 0.055 Uiso 1 1 calc R U
C10 C 0.9386(5) 0.3320(3) 0.5943(3) 0.0435(11) Uani 1 1 d . .
C11 C 1.0350(5) 0.3715(3) 0.5494(3) 0.0573(13) Uani 1 1 d . .
H11 H 1.0797 0.4208 0.5680 0.069 Uiso 1 1 calc R U
C12 C 1.0661(6) 0.3377(4) 0.4758(3) 0.0734(17) Uani 1 1 d . .
H12 H 1.1293 0.3657 0.4449 0.088 Uiso 1 1 calc R U
C13 C 1.0035(7) 0.2635(4) 0.4493(3) 0.0821(17) Uani 1 1 d . .
H13 H 1.0242 0.2410 0.4004 0.099 Uiso 1 1 calc R U
C14 C 0.9102(6) 0.2223(4) 0.4948(4) 0.0802(18) Uani 1 1 d . .
H14 H 0.8690 0.1712 0.4773 0.096 Uiso 1 1 calc R U
C15 C 0.8779(5) 0.2568(3) 0.5664(3) 0.0592(14) Uani 1 1 d . .
H15 H 0.8138 0.2289 0.5966 0.071 Uiso 1 1 calc R U
C16 C 0.7682(4) 0.2777(3) 0.9154(2) 0.0428(11) Uani 1 1 d . .
H16A H 0.6766 0.2969 0.9108 0.051 Uiso 1 1 calc R U
H16B H 0.7738 0.2377 0.9593 0.051 Uiso 1 1 calc R U
C17 C 0.8551(4) 0.3566(3) 0.9306(3) 0.0397(11) Uani 1 1 d . .
C18 C 0.9596(5) 0.3581(3) 0.9783(3) 0.0463(12) Uani 1 1 d . .
H18 H 0.9705 0.3133 1.0148 0.056 Uiso 1 1 calc R U
C19 C 1.0558(5) 0.4282(3) 0.9739(3) 0.0463(11) Uani 1 1 d . .
C20 C 0.8831(4) 0.5104(3) 0.9096(3) 0.0480(13) Uani 1 1 d . .
C21 C 0.8792(5) 0.5704(3) 0.8403(4) 0.0728(17) Uani 1 1 d . .
H21A H 0.9227 0.6249 0.8529 0.109 Uiso 1 1 calc R U
H21B H 0.7885 0.5819 0.8264 0.109 Uiso 1 1 calc R U
H21C H 0.9240 0.5429 0.7974 0.109 Uiso 1 1 calc R U
C22 C 0.8106(5) 0.5451(3) 0.9805(3) 0.0704(17) Uani 1 1 d . .
H22A H 0.8172 0.5030 1.0220 0.106 Uiso 1 1 calc R U
H22B H 0.7188 0.5545 0.9678 0.106 Uiso 1 1 calc R U
H22C H 0.8499 0.5998 0.9965 0.106 Uiso 1 1 calc R U
C23 C 0.6008(4) 0.0195(3) 0.7576(3) 0.0479(12) Uani 1 1 d . .
C24 C 0.6114(6) -0.0356(4) 0.6836(3) 0.0752(17) Uani 1 1 d . .
H24A H 0.6173 0.0027 0.6392 0.113 Uiso 1 1 calc R U
H24B H 0.5341 -0.0723 0.6787 0.113 Uiso 1 1 calc R U
H24C H 0.6893 -0.0720 0.6862 0.113 Uiso 1 1 calc R U
C25 C 0.5863(5) -0.0397(4) 0.8275(3) 0.0727(16) Uani 1 1 d . .
H25A H 0.6671 -0.0721 0.8352 0.109 Uiso 1 1 calc R U
H25B H 0.5144 -0.0802 0.8190 0.109 Uiso 1 1 calc R U
H25C H 0.5681 -0.0047 0.8728 0.109 Uiso 1 1 calc R U
C26 C 0.4906(5) 0.0872(4) 0.7515(4) 0.098(2) Uani 1 1 d . .
H26A H 0.4853 0.1200 0.7992 0.147 Uiso 1 1 calc R U
H26B H 0.4076 0.0578 0.7422 0.147 Uiso 1 1 calc R U
H26C H 0.5091 0.1267 0.7092 0.147 Uiso 1 1 calc R U

loop_
_atom_site_aniso_label
_atom_site_aniso_U_11
_atom_site_aniso_U_22
_atom_site_aniso_U_33
_atom_site_aniso_U_23
_atom_site_aniso_U_13
_atom_site_aniso_U_12
Br1 0.0701(3) 0.0458(3) 0.0625(3) 0.0157(2) -0.0187(3) -0.0034(3)
S1 0.0432(6) 0.0346(6) 0.0534(7) -0.0048(6) 0.0050(6) 0.0000(5)
O1 0.0480(18) 0.0325(17) 0.056(2) -0.0003(17) -0.0056(16) -0.0017(15)
O2 0.0434(19) 0.0426(17) 0.0540(18) 0.0078(15) -0.0056(16) -0.0019(16)
O3 0.061(2) 0.071(2) 0.066(2) 0.002(2) -0.0238(19) 0.0031(19)
O4 0.0373(18) 0.053(2) 0.070(2) 0.0130(19) -0.0083(16) 0.0083(15)
O5 0.0438(19) 0.046(2) 0.104(3) -0.017(2) -0.0038(19) 0.0128(16)
N1 0.041(2) 0.033(2) 0.041(2) 0.0052(18) -0.0008(18) 0.0014(18)
N2 0.0372(19) 0.0313(19) 0.047(2) -0.0044(18) 0.0095(18) -0.0043(16)
C1 0.031(2) 0.025(2) 0.048(3) 0.001(2) 0.003(2) -0.0002(18)
C2 0.035(2) 0.021(2) 0.041(2) -0.0023(19) -0.006(2) 0.0011(18)
C3 0.032(2) 0.0253(19) 0.045(2) -0.0023(18) -0.002(2) 0.003(2)
C4 0.038(3) 0.029(2) 0.048(3) -0.001(2) -0.001(2) -0.001(2)
C5 0.043(3) 0.027(2) 0.050(3) -0.001(2) -0.005(2) -0.001(2)
C6 0.042(3) 0.039(3) 0.073(4) -0.010(3) -0.016(3) 0.007(2)
C7 0.033(3) 0.053(3) 0.077(4) -0.005(3) 0.003(3) 0.003(2)
C8 0.043(3) 0.039(3) 0.058(3) 0.002(3) 0.005(3) -0.005(2)
C9 0.056(3) 0.032(2) 0.049(3) 0.004(2) -0.004(2) 0.000(2)
C10 0.045(3) 0.040(3) 0.046(3) 0.011(2) -0.003(2) 0.006(2)
C11 0.065(3) 0.043(3) 0.064(3) 0.010(3) 0.008(3) 0.006(2)
C12 0.085(4) 0.069(4) 0.067(4) 0.020(3) 0.023(3) 0.024(3)
C13 0.100(5) 0.089(4) 0.057(4) -0.010(3) 0.007(5) 0.030(5)
C14 0.088(4) 0.083(5) 0.070(4) -0.026(4) -0.003(4) -0.002(4)
C15 0.065(3) 0.061(4) 0.053(3) -0.007(3) 0.000(3) 0.000(3)
C16 0.045(3) 0.033(2) 0.050(3) -0.002(2) 0.010(2) -0.002(2)
C17 0.046(3) 0.033(2) 0.040(3) -0.002(2) 0.007(2) 0.007(2)
C18 0.063(3) 0.037(2) 0.039(3) 0.000(2) -0.001(2) 0.006(2)
C19 0.060(3) 0.044(3) 0.035(3) -0.004(2) -0.003(2) 0.008(3)
C20 0.041(3) 0.033(3) 0.070(4) 0.002(3) 0.000(3) 0.001(2)
C21 0.074(4) 0.054(3) 0.091(4) 0.032(3) -0.028(3) -0.009(3)
C22 0.065(3) 0.040(3) 0.107(5) -0.020(3) 0.022(3) 0.000(3)
C23 0.043(3) 0.043(3) 0.058(3) -0.005(3) -0.008(2) -0.002(2)
C24 0.100(4) 0.058(3) 0.067(4) -0.009(3) -0.017(4) -0.014(3)
C25 0.077(4) 0.069(4) 0.072(4) 0.000(3) 0.006(3) -0.029(3)
C26 0.051(3) 0.088(4) 0.155(6) -0.022(4) -0.041(4) 0.017(3)

loop_
_atom_type_symbol
_atom_type_description
_atom_type_scat_dispersion_real
_atom_type_scat_dispersion_imag
_atom_type_scat_source
C C 0.0033 0.0016 'International Tables Vol C Tables 4.2.6.8 and 6.1.1.4'
H H 0.0000 0.0000 'International Tables Vol C Tables 4.2.6.8 and 6.1.1.4'
Br Br -0.2901 2.4595 'International Tables Vol C Tables 4.2.6.8 and 6.1.1.4'
N N 0.0061 0.0033 'International Tables Vol C Tables 4.2.6.8 and 6.1.1.4'
O O 0.0106 0.0060 'International Tables Vol C Tables 4.2.6.8 and 6.1.1.4'
S S 0.1246 0.1234 'International Tables Vol C Tables 4.2.6.8 and 6.1.1.4'

loop_
_geom_angle_atom_site_label_1
_geom_angle_atom_site_label_2
_geom_angle_atom_site_label_3
_geom_angle
O5 S1 N2 109.79(19)
O5 S1 C23 104.8(2)
N2 S1 C23 99.91(19)
C17 O1 C20 116.1(3)
C19 O2 C20 118.5(3)
C4 N1 C3 111.2(3)
C4 N1 C9 124.5(4)
C3 N1 C9 124.3(3)
C1 N2 S1 115.3(3)
N2 C1 C2 117.3(3)
N2 C1 C4 109.6(3)
C2 C1 C4 102.2(4)
N2 C1 C16 106.7(3)
C2 C1 C16 112.1(3)
C4 C1 C16 108.8(3)
C5 C2 C3 118.1(4)
C5 C2 C1 133.8(4)
C3 C2 C1 107.9(4)
C8 C3 C2 122.3(4)
C8 C3 N1 127.2(4)
C2 C3 N1 110.5(4)
O4 C4 N1 125.9(4)
O4 C4 C1 126.2(4)
N1 C4 C1 107.8(4)
C2 C5 C6 120.8(4)
C2 C5 Br1 119.8(3)
C6 C5 Br1 119.4(4)
C7 C6 C5 119.9(5)
C6 C7 C8 121.8(5)
C7 C8 C3 117.0(4)
N1 C9 C10 113.1(3)
C11 C10 C15 118.5(5)
C11 C10 C9 120.1(4)
C15 C10 C9 121.3(4)
C10 C11 C12 120.3(5)
C13 C12 C11 119.9(5)
C12 C13 C14 120.0(5)
C13 C14 C15 119.9(6)
C14 C15 C10 121.3(5)
C17 C16 C1 112.2(3)
C18 C17 O1 121.0(4)
C18 C17 C16 125.3(4)
O1 C17 C16 113.4(4)
C17 C18 C19 120.7(4)
O3 C19 O2 117.7(4)
O3 C19 C18 126.6(4)
O2 C19 C18 115.5(4)
O2 C20 O1 109.7(3)
O2 C20 C21 106.3(4)
O1 C20 C21 107.5(4)
O2 C20 C22 109.7(4)
O1 C20 C22 109.1(4)
C21 C20 C22 114.5(4)
C25 C23 C26 112.9(5)
C25 C23 C24 110.1(4)
C26 C23 C24 111.4(4)
C25 C23 S1 110.0(3)
C26 C23 S1 108.0(3)
C24 C23 S1 104.1(3)

loop_
_geom_bond_atom_site_label_1
_geom_bond_atom_site_label_2
_geom_bond_distance
Br1 C5 1.902(4)
S1 O5 1.480(3)
S1 N2 1.679(3)
S1 C23 1.849(5)
O1 C17 1.348(5)
O1 C20 1.453(5)
O2 C19 1.361(5)
O2 C20 1.441(5)
O3 C19 1.215(5)
O4 C4 1.210(5)
N1 C4 1.368(5)
N1 C3 1.400(5)
N1 C9 1.459(5)
N2 C1 1.474(5)
C1 C2 1.516(5)
C1 C4 1.546(6)
C1 C16 1.555(6)
C2 C5 1.373(5)
C2 C3 1.395(5)
C3 C8 1.395(6)
C5 C6 1.380(6)
C6 C7 1.374(7)
C7 C8 1.377(6)
C9 C10 1.505(6)
C10 C11 1.377(6)
C10 C15 1.380(6)
C11 C12 1.399(7)
C12 C13 1.368(8)
C13 C14 1.373(8)
C14 C15 1.375(7)
C16 C17 1.506(6)
C17 C18 1.333(6)
C18 C19 1.441(6)
C20 C21 1.498(7)
C20 C22 1.514(7)
C23 C25 1.506(7)
C23 C26 1.515(6)
C23 C24 1.526(7)

loop_
_geom_torsion_atom_site_label_1
_geom_torsion_atom_site_label_2
_geom_torsion_atom_site_label_3
_geom_torsion_atom_site_label_4
_geom_torsion
O5 S1 N2 C1 95.6(3)
C23 S1 N2 C1 -154.5(3)
S1 N2 C1 C2 -52.4(5)
S1 N2 C1 C4 63.5(4)
S1 N2 C1 C16 -179.0(3)
N2 C1 C2 C5 -59.4(6)
C4 C1 C2 C5 -179.2(4)
C16 C1 C2 C5 64.4(6)
N2 C1 C2 C3 125.3(4)
C4 C1 C2 C3 5.5(4)
C16 C1 C2 C3 -110.9(4)
C5 C2 C3 C8 -0.7(6)
C1 C2 C3 C8 175.4(4)
C5 C2 C3 N1 -179.3(3)
C1 C2 C3 N1 -3.2(4)
C4 N1 C3 C8 -179.4(4)
C9 N1 C3 C8 -1.4(6)
C4 N1 C3 C2 -1.0(4)
C9 N1 C3 C2 177.1(4)
C3 N1 C4 O4 -178.5(4)
C9 N1 C4 O4 3.4(7)
C3 N1 C4 C1 4.6(4)
C9 N1 C4 C1 -173.5(4)
N2 C1 C4 O4 52.0(6)
C2 C1 C4 O4 177.1(4)
C16 C1 C4 O4 -64.2(5)
N2 C1 C4 N1 -131.1(3)
C2 C1 C4 N1 -6.0(4)
C16 C1 C4 N1 112.7(4)
C3 C2 C5 C6 -0.3(6)
C1 C2 C5 C6 -175.2(4)
C3 C2 C5 Br1 177.7(3)
C1 C2 C5 Br1 2.8(6)
C2 C5 C6 C7 1.4(7)
Br1 C5 C6 C7 -176.6(3)
C5 C6 C7 C8 -1.6(7)
C6 C7 C8 C3 0.6(7)
C2 C3 C8 C7 0.6(6)
N1 C3 C8 C7 178.9(4)
C4 N1 C9 C10 -111.3(5)
C3 N1 C9 C10 70.9(5)
N1 C9 C10 C11 -133.5(4)
N1 C9 C10 C15 50.5(6)
C15 C10 C11 C12 2.6(7)
C9 C10 C11 C12 -173.5(4)
C10 C11 C12 C13 -2.1(8)
C11 C12 C13 C14 0.1(8)
C12 C13 C14 C15 1.3(9)
C13 C14 C15 C10 -0.8(8)
C11 C10 C15 C14 -1.2(7)
C9 C10 C15 C14 174.9(5)
N2 C1 C16 C17 171.3(3)
C2 C1 C16 C17 41.7(5)
C4 C1 C16 C17 -70.6(4)
C20 O1 C17 C18 -17.8(6)
C20 O1 C17 C16 166.8(4)
C1 C16 C17 C18 -97.0(5)
C1 C16 C17 O1 78.1(5)
O1 C17 C18 C19 -11.1(6)
C16 C17 C18 C19 163.8(4)
C20 O2 C19 O3 -165.5(4)
C20 O2 C19 C18 20.4(5)
C17 C18 C19 O3 -163.5(4)
C17 C18 C19 O2 9.9(6)
C19 O2 C20 O1 -46.6(5)
C19 O2 C20 C21 -162.4(4)
C19 O2 C20 C22 73.3(5)
C17 O1 C20 O2 44.7(5)
C17 O1 C20 C21 159.8(4)
C17 O1 C20 C22 -75.5(5)
O5 S1 C23 C25 45.2(4)
N2 S1 C23 C25 -68.5(4)
O5 S1 C23 C26 168.8(4)
N2 S1 C23 C26 55.1(4)
O5 S1 C23 C24 -72.7(4)
N2 S1 C23 C24 173.6(3)
